data_1565462
loop_
_publ_author_name
'Valderrama-Garc\'ia, Bianca X.'
'Rufino-Felipe, Ernesto'
'Vald\'es, Hugo'
'Hernandez-Ortega, Sim\'on'
'Aguilar-Castillo, Bethsy Adriana'
'Morales-Morales, David'

_publ_section_title
;
 Novel and facile procedure for the synthesis of Ni(II) and Pd(II) PSCOP
 pincer complexes. Evaluation of their catalytic activity on C-S, C-Se and
 C-C cross coupling reactions
;
_journal_name_full 'Inorganica Chimica Acta'
_journal_page_first 119283
_journal_paper_doi 10.1016/j.ica.2019.119283
_journal_volume 502
_journal_year 2020
_chemical_formula_moiety 'C18 H31 Cl O P2 Pd S'
_chemical_formula_sum 'C18 H31 Cl O P2 Pd S'
_chemical_formula_weight 499.28
_space_group_IT_number 2
_space_group_name_Hall '-P 1'
_space_group_name_H-M_alt 'P -1'
_symmetry_cell_setting triclinic
_symmetry_space_group_name_Hall '-P 1'
_symmetry_space_group_name_H-M 'P -1'
_atom_sites_solution_hydrogens geom
_atom_sites_solution_primary direct
_atom_sites_solution_secondary difmap
_cell_angle_alpha 99.505(2)
_cell_angle_beta 99.254(2)
_cell_angle_gamma 89.829(2)
_cell_formula_units_Z 2
_cell_length_a 8.1369(10)
_cell_length_b 10.8673(13)
_cell_length_c 13.3669(16)
_cell_measurement_reflns_used 1667
_cell_measurement_temperature 298(2)
_cell_measurement_theta_max 23.39
_cell_measurement_theta_min 2.25
_cell_volume 1150.2(2)
_computing_cell_refinement 'SMART V 5.625 (Bruker, 1999)'
_computing_data_collection 'SMART V 5.625 (Bruker, 1999)'
_computing_data_reduction 'SAINT V 7.34A (Bruker, 2006)'
_computing_molecular_graphics 'SHELXTL V 6.12 (Sheldrick, 2000)'
_computing_publication_material 'SHELXTL V 6.12 (Sheldrick, 2000)'
_computing_structure_refinement 'SHELXTL V 6.12 (Sheldrick, 2000)'
_computing_structure_solution 'SHELXTL V 6.12 (Sheldrick, 2000)'
_diffrn_ambient_temperature 298(2)
_diffrn_detector_area_resol_mean 0.661
_diffrn_measured_fraction_theta_full 0.994
_diffrn_measured_fraction_theta_max 0.994
_diffrn_measurement_device_type 'Bruker Smart Apex CCD diffractometer'
_diffrn_measurement_method \w-scans
_diffrn_radiation_monochromator graphite
_diffrn_radiation_source 'fine-focus sealed tube'
_diffrn_radiation_type MoK\a
_diffrn_radiation_wavelength 0.71073
_diffrn_reflns_av_R_equivalents 0.0595
_diffrn_reflns_av_sigmaI/netI 0.0420
_diffrn_reflns_limit_h_max 9
_diffrn_reflns_limit_h_min -9
_diffrn_reflns_limit_k_max 12
_diffrn_reflns_limit_k_min -13
_diffrn_reflns_limit_l_max 16
_diffrn_reflns_limit_l_min 0
_diffrn_reflns_number 4199
_diffrn_reflns_theta_full 25.39
_diffrn_reflns_theta_max 25.39
_diffrn_reflns_theta_min 1.90
_diffrn_standards_decay_% 0
_exptl_absorpt_coefficient_mu 1.156
_exptl_absorpt_correction_T_max 0.745213
_exptl_absorpt_correction_T_min 0.602012
_exptl_absorpt_correction_type multi-scan
_exptl_absorpt_process_details '(Sheldrick, 2008)'
_exptl_crystal_colour yellow
_exptl_crystal_density_diffrn 1.442
_exptl_crystal_density_method 'not measured'
_exptl_crystal_description plates
_exptl_crystal_F_000 512
_exptl_crystal_size_max 0.324
_exptl_crystal_size_mid 0.268
_exptl_crystal_size_min 0.062
_refine_diff_density_max 0.667
_refine_diff_density_min -0.367
_refine_diff_density_rms 0.096
_refine_ls_extinction_method none
_refine_ls_goodness_of_fit_ref 1.119
_refine_ls_hydrogen_treatment noref
_refine_ls_matrix_type full
_refine_ls_number_parameters 299
_refine_ls_number_reflns 4201
_refine_ls_number_restraints 234
_refine_ls_restrained_S_all 1.102
_refine_ls_R_factor_all 0.0656
_refine_ls_R_factor_gt 0.0543
_refine_ls_shift/su_max 0.001
_refine_ls_shift/su_mean 0.000
_refine_ls_structure_factor_coef Fsqd
_refine_ls_weighting_details 'calc w=1/[\s^2^(Fo^2^)+(0.0512P)^2^+0.8924P] where P=(Fo^2^+2Fc^2^)/3'
_refine_ls_weighting_scheme calc
_refine_ls_wR_factor_gt 0.1113
_refine_ls_wR_factor_ref 0.1168
_reflns_number_gt 3635
_reflns_number_total 4199
_reflns_threshold_expression >2sigma(I)
_cod_data_source_file ICA-2020-502-119283.cif
_cod_data_source_block 131MMD10
_cod_depositor_comments
;
The following automatic conversions were performed:

data item '_symmetry_cell_setting' value 'Triclinic' was changed to
'triclinic' in accordance with the built-in table derived from the
CIF Core dictionary named 'cif_core.dic' version 2.4.5 last updated
on 2014-11-21.

Automatic conversion script
Id: cif_fix_values 8738 2021-04-28 16:35:53Z antanas 
;
_cod_database_code 1565462

loop_
_symmetry_equiv_pos_as_xyz
'x, y, z'
'-x, -y, -z'

loop_
_atom_site_label
_atom_site_type_symbol
_atom_site_fract_x
_atom_site_fract_y
_atom_site_fract_z
_atom_site_U_iso_or_equiv
_atom_site_adp_type
_atom_site_occupancy
_atom_site_symmetry_multiplicity
_atom_site_calc_flag
_atom_site_refinement_flags
_atom_site_disorder_assembly
_atom_site_disorder_group
Pd1 Pd 0.32520(5) 0.73177(4) 0.73408(3) 0.04811(16) Uani 1 1 d . . .
C1 C 0.209(4) 0.894(2) 0.7574(14) 0.0515(18) Uani 0.586(7) 1 d PU A 1
C2 C 0.151(2) 0.9362(12) 0.8504(10) 0.0588(18) Uani 0.586(7) 1 d PU A 1
C3 C 0.0684(15) 1.0469(10) 0.8711(10) 0.066(2) Uani 0.586(7) 1 d PU A 1
H3 H 0.0280 1.0688 0.9327 0.079 Uiso 0.586(7) 1 calc PR A 1
C4 C 0.0480(17) 1.1225(12) 0.7988(11) 0.068(2) Uani 0.586(7) 1 d PU A 1
H4 H -0.0066 1.1973 0.8123 0.081 Uiso 0.586(7) 1 calc PR A 1
C5 C 0.1036(17) 1.0935(12) 0.7079(11) 0.0638(19) Uani 0.586(7) 1 d PU A 1
H5 H 0.0906 1.1480 0.6606 0.077 Uiso 0.586(7) 1 calc PR A 1
C6 C 0.1819(15) 0.9782(11) 0.6869(9) 0.0552(18) Uani 0.586(7) 1 d PU A 1
O1 O 0.159(3) 0.8544(11) 0.9251(13) 0.071(3) Uani 0.586(7) 1 d PU A 1
S1 S 0.2383(6) 0.9424(4) 0.5626(3) 0.0739(12) Uani 0.586(7) 1 d PU A 1
C1B C 0.220(5) 0.898(3) 0.741(2) 0.054(2) Uani 0.414(7) 1 d PU A 2
C2B C 0.220(2) 0.9631(17) 0.6540(14) 0.060(2) Uani 0.414(7) 1 d PU A 2
C3B C 0.150(2) 1.0769(14) 0.6545(14) 0.065(2) Uani 0.414(7) 1 d PU A 2
H3B H 0.1458 1.1165 0.5976 0.077 Uiso 0.414(7) 1 calc PR A 2
C4B C 0.084(3) 1.1340(17) 0.7386(17) 0.066(2) Uani 0.414(7) 1 d PU A 2
H4B H 0.0371 1.2119 0.7377 0.079 Uiso 0.414(7) 1 calc PR A 2
C5B C 0.087(2) 1.0795(17) 0.8222(16) 0.065(2) Uani 0.414(7) 1 d PU A 2
H5B H 0.0436 1.1196 0.8790 0.079 Uiso 0.414(7) 1 calc PR A 2
C6B C 0.156(3) 0.9598(18) 0.8221(14) 0.058(2) Uani 0.414(7) 1 d PU A 2
O1B O 0.2986(19) 0.9090(14) 0.5735(12) 0.070(3) Uani 0.414(7) 1 d PU A 2
S1B S 0.1664(16) 0.8980(6) 0.9366(8) 0.0751(19) Uani 0.414(7) 1 d PU A 2
Cl1 Cl 0.4537(3) 0.53523(16) 0.71666(15) 0.0855(6) Uani 1 1 d . A .
P1 P 0.25397(19) 0.72327(14) 0.88946(11) 0.0535(4) Uani 1 1 d . A .
P2 P 0.38347(19) 0.78258(15) 0.58509(12) 0.0570(4) Uani 1 1 d . A .
C7 C 0.4249(9) 0.7077(8) 0.9931(5) 0.082(2) Uani 1 1 d . . .
H7 H 0.4657 0.6227 0.9788 0.098 Uiso 1 1 calc R A .
C8 C 0.3747(14) 0.7236(12) 1.0977(6) 0.147(4) Uani 1 1 d . A .
H8A H 0.4691 0.7108 1.1477 0.220 Uiso 1 1 calc R . .
H8B H 0.2880 0.6637 1.0975 0.220 Uiso 1 1 calc R . .
H8C H 0.3347 0.8064 1.1149 0.220 Uiso 1 1 calc R . .
C9 C 0.5651(13) 0.7949(11) 0.9897(9) 0.147(4) Uani 1 1 d . A .
H9A H 0.5238 0.8777 0.9889 0.220 Uiso 1 1 calc R . .
H9B H 0.6127 0.7679 0.9288 0.220 Uiso 1 1 calc R . .
H9C H 0.6487 0.7951 1.0492 0.220 Uiso 1 1 calc R . .
C10 C 0.0879(9) 0.6132(7) 0.8986(6) 0.078(2) Uani 1 1 d . . .
H10 H 0.0558 0.6348 0.9668 0.094 Uiso 1 1 calc R A .
C11 C -0.0620(11) 0.6301(10) 0.8187(8) 0.131(4) Uani 1 1 d . A .
H11A H -0.0352 0.6042 0.7511 0.197 Uiso 1 1 calc R . .
H11B H -0.0914 0.7164 0.8269 0.197 Uiso 1 1 calc R . .
H11C H -0.1542 0.5804 0.8276 0.197 Uiso 1 1 calc R . .
C12 C 0.1514(13) 0.4805(8) 0.8875(8) 0.124(4) Uani 1 1 d . A .
H12A H 0.0616 0.4234 0.8874 0.187 Uiso 1 1 calc R . .
H12B H 0.2382 0.4738 0.9441 0.187 Uiso 1 1 calc R . .
H12C H 0.1944 0.4607 0.8241 0.187 Uiso 1 1 calc R . .
C13 C 0.5992(9) 0.8304(7) 0.5850(7) 0.085(2) Uani 1 1 d . . .
H13 H 0.5993 0.8773 0.5284 0.102 Uiso 1 1 calc R A .
C14 C 0.7075(9) 0.7162(9) 0.5653(8) 0.111(3) Uani 1 1 d . A .
H14A H 0.8223 0.7426 0.5752 0.166 Uiso 1 1 calc R . .
H14B H 0.6747 0.6738 0.4961 0.166 Uiso 1 1 calc R . .
H14C H 0.6935 0.6607 0.6124 0.166 Uiso 1 1 calc R . .
C15 C 0.6629(11) 0.9162(9) 0.6832(8) 0.118(3) Uani 1 1 d . A .
H15A H 0.6693 0.8713 0.7398 0.176 Uiso 1 1 calc R . .
H15B H 0.5885 0.9844 0.6926 0.176 Uiso 1 1 calc R . .
H15C H 0.7716 0.9480 0.6802 0.176 Uiso 1 1 calc R . .
C16 C 0.3121(8) 0.6756(6) 0.4653(5) 0.0694(17) Uani 1 1 d . . .
H16 H 0.3834 0.6028 0.4649 0.083 Uiso 1 1 calc R A .
C17 C 0.3284(11) 0.7315(8) 0.3691(5) 0.094(3) Uani 1 1 d . A .
H17A H 0.2936 0.6702 0.3088 0.141 Uiso 1 1 calc R . .
H17B H 0.4424 0.7560 0.3714 0.141 Uiso 1 1 calc R . .
H17C H 0.2595 0.8031 0.3667 0.141 Uiso 1 1 calc R . .
C18 C 0.1364(10) 0.6301(8) 0.4636(6) 0.098(2) Uani 1 1 d . A .
H18A H 0.0629 0.6993 0.4641 0.147 Uiso 1 1 calc R . .
H18B H 0.1323 0.5920 0.5231 0.147 Uiso 1 1 calc R . .
H18C H 0.1024 0.5699 0.4026 0.147 Uiso 1 1 calc R . .

loop_
_atom_site_aniso_label
_atom_site_aniso_U_11
_atom_site_aniso_U_22
_atom_site_aniso_U_33
_atom_site_aniso_U_23
_atom_site_aniso_U_13
_atom_site_aniso_U_12
Pd1 0.0563(3) 0.0439(2) 0.0503(2) 0.01696(19) 0.01783(19) 0.00896(17)
C1 0.058(4) 0.042(3) 0.056(4) 0.012(3) 0.007(4) 0.006(3)
C2 0.074(4) 0.047(4) 0.056(4) 0.009(3) 0.012(4) 0.008(3)
C3 0.079(5) 0.051(4) 0.066(4) 0.006(3) 0.012(4) 0.011(4)
C4 0.079(5) 0.050(4) 0.072(5) 0.009(4) 0.009(4) 0.019(4)
C5 0.073(5) 0.050(4) 0.068(5) 0.014(4) 0.006(4) 0.013(3)
C6 0.061(4) 0.047(4) 0.060(4) 0.014(3) 0.010(3) 0.006(3)
O1 0.111(5) 0.049(6) 0.055(5) 0.009(5) 0.019(4) 0.003(6)
S1 0.091(3) 0.072(2) 0.075(2) 0.0395(16) 0.035(2) 0.0293(17)
C1B 0.061(5) 0.044(4) 0.057(4) 0.011(3) 0.008(4) 0.008(4)
C2B 0.068(5) 0.052(4) 0.066(4) 0.020(4) 0.016(4) 0.013(3)
C3B 0.075(5) 0.052(4) 0.069(5) 0.018(4) 0.009(4) 0.015(4)
C4B 0.077(5) 0.049(5) 0.070(5) 0.012(4) 0.006(5) 0.017(4)
C5B 0.075(5) 0.052(4) 0.068(5) 0.008(4) 0.009(4) 0.015(4)
C6B 0.066(4) 0.048(4) 0.059(4) 0.010(3) 0.007(4) 0.007(4)
O1B 0.079(7) 0.072(6) 0.073(5) 0.036(5) 0.029(5) 0.029(5)
S1B 0.114(4) 0.057(4) 0.057(3) 0.007(3) 0.024(3) 0.016(4)
Cl1 0.1153(14) 0.0639(10) 0.0950(13) 0.0311(9) 0.0522(11) 0.0406(10)
P1 0.0650(9) 0.0544(9) 0.0445(8) 0.0136(7) 0.0135(7) 0.0087(7)
P2 0.0625(9) 0.0578(9) 0.0616(9) 0.0269(8) 0.0258(7) 0.0134(7)
C7 0.086(5) 0.098(6) 0.056(4) 0.014(4) -0.004(4) 0.018(4)
C8 0.158(10) 0.221(13) 0.056(5) 0.032(6) -0.002(6) 0.048(9)
C9 0.112(8) 0.156(10) 0.150(10) 0.019(8) -0.039(7) -0.024(7)
C10 0.084(5) 0.084(5) 0.078(5) 0.024(4) 0.037(4) -0.008(4)
C11 0.084(6) 0.141(9) 0.168(10) 0.036(8) 0.007(6) -0.029(6)
C12 0.146(8) 0.076(6) 0.173(10) 0.036(6) 0.078(8) -0.012(5)
C13 0.070(4) 0.098(6) 0.105(6) 0.053(5) 0.031(4) 0.006(4)
C14 0.071(5) 0.130(7) 0.151(8) 0.052(6) 0.048(5) 0.029(5)
C15 0.095(6) 0.110(7) 0.152(9) 0.046(7) 0.006(6) -0.030(5)
C16 0.082(4) 0.074(4) 0.060(4) 0.018(3) 0.028(3) 0.025(3)
C17 0.127(7) 0.107(6) 0.064(4) 0.038(4) 0.040(4) 0.046(5)
C18 0.108(6) 0.101(6) 0.088(6) 0.017(5) 0.018(5) -0.010(5)

loop_
_atom_type_symbol
_atom_type_description
_atom_type_scat_dispersion_real
_atom_type_scat_dispersion_imag
_atom_type_scat_source
C C 0.0033 0.0016 'International Tables Vol C Tables 4.2.6.8 and 6.1.1.4'
H H 0.0000 0.0000 'International Tables Vol C Tables 4.2.6.8 and 6.1.1.4'
O O 0.0106 0.0060 'International Tables Vol C Tables 4.2.6.8 and 6.1.1.4'
P P 0.1023 0.0942 'International Tables Vol C Tables 4.2.6.8 and 6.1.1.4'
S S 0.1246 0.1234 'International Tables Vol C Tables 4.2.6.8 and 6.1.1.4'
Cl Cl 0.1484 0.1585 'International Tables Vol C Tables 4.2.6.8 and 6.1.1.4'
Pd Pd -0.9988 1.0072 'International Tables Vol C Tables 4.2.6.8 and 6.1.1.4'

loop_
_geom_angle_atom_site_label_1
_geom_angle_atom_site_label_2
_geom_angle_atom_site_label_3
_geom_angle
_geom_angle_site_symmetry_1
_geom_angle_site_symmetry_3
C1B Pd1 P1 87.7(6) . .
C1 Pd1 P1 80.2(4) . .
C1B Pd1 P2 80.7(6) . .
C1 Pd1 P2 88.3(4) . .
P1 Pd1 P2 168.14(6) . .
C1B Pd1 Cl1 176.6(6) . .
C1 Pd1 Cl1 175.8(4) . .
P1 Pd1 Cl1 95.69(6) . .
P2 Pd1 Cl1 95.86(6) . .
C2 C1 C6 113.8(18) . .
C2 C1 Pd1 121.2(12) . .
C6 C1 Pd1 125.1(11) . .
C3 C2 C1 124.1(13) . .
C3 C2 O1 116.5(12) . .
C1 C2 O1 119.0(14) . .
C4 C3 C2 118.1(12) . .
C5 C4 C3 122.8(12) . .
C4 C5 C6 118.1(12) . .
C1 C6 C5 123.1(13) . .
C1 C6 S1 121.6(11) . .
C5 C6 S1 115.3(9) . .
C2 O1 P1 111.9(13) . .
C6 S1 P2 98.3(4) . .
C6B C1B C2B 117(3) . .
C6B C1B Pd1 125.3(17) . .
C2B C1B Pd1 117.8(18) . .
C3B C2B O1B 121.2(16) . .
C3B C2B C1B 120(2) . .
O1B C2B C1B 118.6(18) . .
C2B C3B C4B 120.5(17) . .
C5B C4B C3B 121.5(17) . .
C4B C5B C6B 118.8(17) . .
C1B C6B C5B 122.2(18) . .
C1B C6B S1B 121.4(17) . .
C5B C6B S1B 116.3(15) . .
C2B O1B P2 116.3(12) . .
C6B S1B P1 99.7(8) . .
O1 P1 C7 107.2(7) . .
O1 P1 C10 98.0(7) . .
C7 P1 C10 106.6(4) . .
C7 P1 S1B 102.7(4) . .
C10 P1 S1B 105.3(4) . .
O1 P1 Pd1 107.5(6) . .
C7 P1 Pd1 116.3(2) . .
C10 P1 Pd1 119.2(2) . .
S1B P1 Pd1 104.9(3) . .
O1B P2 C16 106.5(6) . .
O1B P2 C13 98.8(6) . .
C16 P2 C13 108.1(4) . .
C16 P2 S1 101.5(3) . .
C13 P2 S1 105.6(3) . .
O1B P2 Pd1 106.4(5) . .
C16 P2 Pd1 118.3(2) . .
C13 P2 Pd1 116.5(3) . .
S1 P2 Pd1 104.85(12) . .
C9 C7 C8 112.1(8) . .
C9 C7 P1 109.3(6) . .
C8 C7 P1 114.1(6) . .
C11 C10 C12 113.5(8) . .
C11 C10 P1 108.4(5) . .
C12 C10 P1 110.3(5) . .
C15 C13 C14 113.1(7) . .
C15 C13 P2 109.5(6) . .
C14 C13 P2 110.8(6) . .
C18 C16 C17 111.9(6) . .
C18 C16 P2 109.9(5) . .
C17 C16 P2 113.2(5) . .

loop_
_geom_bond_atom_site_label_1
_geom_bond_atom_site_label_2
_geom_bond_distance
_geom_bond_site_symmetry_2
Pd1 C1B 2.00(4) .
Pd1 C1 2.00(2) .
Pd1 P1 2.2603(15) .
Pd1 P2 2.2725(15) .
Pd1 Cl1 2.3686(15) .
C1 C2 1.41(2) .
C1 C6 1.41(2) .
C2 C3 1.388(17) .
C2 O1 1.436(17) .
C3 C4 1.359(17) .
C4 C5 1.352(19) .
C5 C6 1.411(16) .
C6 S1 1.777(12) .
O1 P1 1.655(15) .
S1 P2 2.133(4) .
C1B C6B 1.36(3) .
C1B C2B 1.45(3) .
C2B C3B 1.36(2) .
C2B O1B 1.39(2) .
C3B C4B 1.38(2) .
C4B C5B 1.35(3) .
C5B C6B 1.42(3) .
C6B S1B 1.761(18) .
O1B P2 1.555(14) .
S1B P1 2.062(7) .
P1 C7 1.827(7) .
P1 C10 1.839(7) .
P2 C16 1.828(7) .
P2 C13 1.832(7) .
C7 C9 1.496(13) .
C7 C8 1.502(11) .
C10 C11 1.519(11) .
C10 C12 1.523(11) .
C13 C15 1.497(12) .
C13 C14 1.531(10) .
C16 C18 1.510(10) .
C16 C17 1.534(8) .
